data_7003265
loop_
_publ_author_name
'Khusniyarov, Marat M.'
'Harms, Klaus'
'Burghaus, Olaf'
'Sundermeyer, J\"org'
'Sarkar, Biprajit'
'Kaim, Wolfgang'
'van Slageren, Joris'
'Duboc, Carole'
'Fiedler, Jan'

_publ_section_title
;
 A series of metal complexes with the non-innocent
 N,N&#x2032;-bis(pentafluorophenyl)-o-phenylenediamido ligand: twisted
 geometry for tuning the electronic structure
;
_journal_issue 10
_journal_name_full 'Dalton Transactions'
_journal_page_first 1355
_journal_page_last 1365
_journal_paper_doi 10.1039/b714974c
_journal_year 2008
_chemical_formula_moiety 'C36 H8 Cu F20 N4, C4 H8 O, 0.5(C4 H8 O)'
_chemical_formula_sum 'C42 H20 Cu F20 N4 O1.5'
_chemical_formula_weight 1048.16
_chemical_name_systematic
;
?
;
_space_group_IT_number 15
_symmetry_cell_setting monoclinic
_symmetry_space_group_name_Hall '-C 2yc'
_symmetry_space_group_name_H-M 'C 1 2/c 1'
_atom_sites_solution_hydrogens geom
_atom_sites_solution_primary direct
_atom_sites_solution_secondary difmap
_audit_creation_method SHELXL-97
_cell_angle_alpha 90.00
_cell_angle_beta 97.394(4)
_cell_angle_gamma 90.00
_cell_formula_units_Z 8
_cell_length_a 59.219(3)
_cell_length_b 15.3696(8)
_cell_length_c 8.5864(5)
_cell_measurement_reflns_used 19977
_cell_measurement_temperature 193(2)
_cell_measurement_theta_max 24.9
_cell_measurement_theta_min 1.5
_cell_volume 7750.1(7)
_computing_cell_refinement 'STOE X-AREA'
_computing_data_collection 'STOE X-AREA'
_computing_data_reduction 'STOE X-AREA'
_computing_molecular_graphics 'DIAMOND 3.1'
_computing_publication_material 'WinGX publication routines (Farrugia, 1999)'
_computing_structure_refinement 'SHELXL-97 (Sheldrick, 1997)'
_computing_structure_solution 'SHELXS-97 (Sheldrick, 1997)'
_diffrn_ambient_temperature 193(2)
_diffrn_measured_fraction_theta_full 0.997
_diffrn_measured_fraction_theta_max 0.997
_diffrn_measurement_device_type 'STOE IPDS-II'
_diffrn_measurement_method 'omega scans'
_diffrn_radiation_monochromator graphite
_diffrn_radiation_source 'fine-focus sealed tube'
_diffrn_radiation_type MoK\a
_diffrn_radiation_wavelength 0.71073
_diffrn_reflns_av_R_equivalents 0.0580
_diffrn_reflns_av_sigmaI/netI 0.0428
_diffrn_reflns_limit_h_max 70
_diffrn_reflns_limit_h_min -69
_diffrn_reflns_limit_k_max 18
_diffrn_reflns_limit_k_min -18
_diffrn_reflns_limit_l_max 10
_diffrn_reflns_limit_l_min -10
_diffrn_reflns_number 39236
_diffrn_reflns_theta_full 24.94
_diffrn_reflns_theta_max 24.94
_diffrn_reflns_theta_min 1.37
_diffrn_standards_decay_% 0
_exptl_absorpt_coefficient_mu 0.705
_exptl_absorpt_correction_T_max 0.9922
_exptl_absorpt_correction_T_min 0.8963
_exptl_absorpt_correction_type multi-scan
_exptl_absorpt_process_details
;
[c.f. r.h. blessing, acta cryst. (1995), a51, 33-38]
;
_exptl_crystal_colour dark
_exptl_crystal_density_diffrn 1.797
_exptl_crystal_density_method 'not measured'
_exptl_crystal_description plate
_exptl_crystal_F_000 4168
_exptl_crystal_size_max 0.34
_exptl_crystal_size_mid 0.18
_exptl_crystal_size_min 0.07
_refine_diff_density_max 0.360
_refine_diff_density_min -0.387
_refine_diff_density_rms 0.055
_refine_ls_extinction_method none
_refine_ls_goodness_of_fit_ref 0.924
_refine_ls_hydrogen_treatment constr
_refine_ls_matrix_type full
_refine_ls_number_parameters 685
_refine_ls_number_reflns 6763
_refine_ls_number_restraints 262
_refine_ls_restrained_S_all 0.948
_refine_ls_R_factor_all 0.0700
_refine_ls_R_factor_gt 0.0392
_refine_ls_shift/su_max 0.000
_refine_ls_shift/su_mean 0.000
_refine_ls_structure_factor_coef Fsqd
_refine_ls_weighting_details 'calc w=1/[\s^2^(Fo^2^)+(0.0582P)^2^+0.0000P] where P=(Fo^2^+2Fc^2^)/3'
_refine_ls_weighting_scheme calc
_refine_ls_wR_factor_gt 0.0882
_refine_ls_wR_factor_ref 0.0979
_reflns_number_gt 4464
_reflns_number_total 6763
_reflns_threshold_expression >2sigma(I)
_cod_data_source_file b714974c.txt
_cod_data_source_block no_4
_cod_original_sg_symbol_H-M 'C 2/c'
_cod_original_formula_sum 'C42 H20 Cu F20 N4 O1.50'
_cod_database_code 7003265

loop_
_symmetry_equiv_pos_as_xyz
'x, y, z'
'-x, y, -z+1/2'
'x+1/2, y+1/2, z'
'-x+1/2, y+1/2, -z+1/2'
'-x, -y, -z'
'x, -y, z-1/2'
'-x+1/2, -y+1/2, -z'
'x+1/2, -y+1/2, z-1/2'

loop_
_atom_site_label
_atom_site_type_symbol
_atom_site_fract_x
_atom_site_fract_y
_atom_site_fract_z
_atom_site_U_iso_or_equiv
_atom_site_adp_type
_atom_site_occupancy
_atom_site_symmetry_multiplicity
_atom_site_calc_flag
_atom_site_refinement_flags
_atom_site_disorder_assembly
_atom_site_disorder_group
C1 C 0.38096(6) 0.42638(18) 0.6225(4) 0.0412(8) Uani 1 1 d . . .
C2 C 0.38566(6) 0.51657(19) 0.6501(4) 0.0491(9) Uani 1 1 d . . .
H2 H 0.4000 0.5341 0.7034 0.059 Uiso 1 1 calc R . .
C3 C 0.36973(7) 0.5772(2) 0.6006(5) 0.0629(11) Uani 1 1 d . . .
H3 H 0.3728 0.6369 0.6227 0.076 Uiso 1 1 calc R . .
C4 C 0.34852(7) 0.5529(2) 0.5165(5) 0.0686(12) Uani 1 1 d . . .
H4 H 0.3380 0.5966 0.4758 0.082 Uiso 1 1 calc R . .
C5 C 0.34305(6) 0.4679(2) 0.4936(5) 0.0552(10) Uani 1 1 d . . .
H5 H 0.3285 0.4525 0.4414 0.066 Uiso 1 1 calc R . .
C6 C 0.35882(6) 0.40203(19) 0.5466(4) 0.0433(8) Uani 1 1 d . . .
C7 C 0.41824(5) 0.37321(18) 0.7208(3) 0.0358(7) Uani 1 1 d . . .
C8 C 0.42861(6) 0.32386(19) 0.8477(4) 0.0389(7) Uani 1 1 d . . .
C9 C 0.45154(6) 0.3286(2) 0.8986(3) 0.0415(8) Uani 1 1 d . . .
C10 C 0.46504(6) 0.3849(2) 0.8276(4) 0.0432(8) Uani 1 1 d . . .
C11 C 0.45554(6) 0.4336(2) 0.7013(4) 0.0406(7) Uani 1 1 d . . .
C12 C 0.43289(6) 0.42578(18) 0.6478(3) 0.0385(7) Uani 1 1 d . . .
C13 C 0.33394(6) 0.28205(19) 0.4749(4) 0.0403(8) Uani 1 1 d . . .
C14 C 0.31455(6) 0.3014(2) 0.5449(4) 0.0470(8) Uani 1 1 d . . .
C15 C 0.29376(6) 0.2642(3) 0.4970(5) 0.0586(10) Uani 1 1 d . . .
C16 C 0.29176(7) 0.2032(3) 0.3788(5) 0.0615(11) Uani 1 1 d . . .
C17 C 0.31039(7) 0.1803(2) 0.3116(4) 0.0548(10) Uani 1 1 d . . .
C18 C 0.33125(6) 0.2191(2) 0.3581(4) 0.0445(8) Uani 1 1 d . . .
C19 C 0.38374(6) 0.06615(19) 0.6392(4) 0.0425(8) Uani 1 1 d . . .
C20 C 0.37905(7) -0.0234(2) 0.6668(4) 0.0516(9) Uani 1 1 d . . .
H20 H 0.3658 -0.0392 0.7114 0.062 Uiso 1 1 calc R . .
C21 C 0.39354(7) -0.0853(2) 0.6295(5) 0.0577(10) Uani 1 1 d . . .
H21 H 0.3905 -0.1445 0.6498 0.069 Uiso 1 1 calc R . .
C22 C 0.41309(7) -0.0639(2) 0.5613(5) 0.0590(10) Uani 1 1 d . . .
H22 H 0.4227 -0.1092 0.5336 0.071 Uiso 1 1 calc R . .
C23 C 0.41859(7) 0.0203(2) 0.5339(4) 0.0512(9) Uani 1 1 d . . .
H23 H 0.4321 0.0335 0.4901 0.061 Uiso 1 1 calc R . .
C24 C 0.40389(6) 0.08794(19) 0.5716(4) 0.0424(8) Uani 1 1 d . . .
C25 C 0.34994(6) 0.12743(19) 0.7252(4) 0.0446(8) Uani 1 1 d . . .
C26 C 0.34452(7) 0.1820(2) 0.8461(4) 0.0510(9) Uani 1 1 d . . .
C27 C 0.32306(7) 0.1881(2) 0.8880(4) 0.0581(10) Uani 1 1 d . . .
C28 C 0.30597(7) 0.1386(3) 0.8137(5) 0.0632(10) Uani 1 1 d . . .
C29 C 0.31020(7) 0.0841(2) 0.6930(5) 0.0597(10) Uani 1 1 d . . .
C30 C 0.33174(6) 0.0794(2) 0.6500(4) 0.0497(9) Uani 1 1 d . . .
C31 C 0.42582(6) 0.20772(19) 0.4902(4) 0.0402(7) Uani 1 1 d . . .
C32 C 0.44790(6) 0.1952(2) 0.5650(4) 0.0425(8) Uani 1 1 d . . .
C33 C 0.46634(6) 0.2369(2) 0.5193(4) 0.0472(8) Uani 1 1 d . . .
C34 C 0.46351(6) 0.2968(2) 0.3981(4) 0.0456(8) Uani 1 1 d . . .
C35 C 0.44196(6) 0.3132(2) 0.3254(4) 0.0422(8) Uani 1 1 d . . .
C36 C 0.42386(6) 0.26999(19) 0.3699(4) 0.0393(7) Uani 1 1 d . . .
F8 F 0.41582(3) 0.26921(12) 0.9210(2) 0.0531(5) Uani 1 1 d . . .
F9 F 0.46079(3) 0.27771(13) 1.0169(2) 0.0558(5) Uani 1 1 d . . .
F10 F 0.48717(3) 0.39210(14) 0.8815(2) 0.0588(5) Uani 1 1 d . . .
F11 F 0.46882(3) 0.48521(13) 0.6257(2) 0.0565(5) Uani 1 1 d . . .
F12 F 0.42489(3) 0.46904(11) 0.5152(2) 0.0475(5) Uani 1 1 d . . .
F14 F 0.31622(4) 0.35676(14) 0.6677(2) 0.0615(5) Uani 1 1 d . . .
F15 F 0.27580(4) 0.28506(19) 0.5687(3) 0.0898(8) Uani 1 1 d . . .
F16 F 0.27165(4) 0.16540(18) 0.3339(3) 0.0910(9) Uani 1 1 d . . .
F17 F 0.30882(5) 0.11744(14) 0.2011(3) 0.0761(7) Uani 1 1 d . . .
F18 F 0.34917(4) 0.19418(13) 0.2891(2) 0.0595(5) Uani 1 1 d . . .
F26 F 0.36096(4) 0.23332(12) 0.9205(2) 0.0579(5) Uani 1 1 d . . .
F27 F 0.31892(5) 0.24528(16) 0.9994(3) 0.0765(7) Uani 1 1 d . . .
F28 F 0.28489(5) 0.14460(18) 0.8525(4) 0.0910(8) Uani 1 1 d . . .
F29 F 0.29314(4) 0.03972(14) 0.6102(3) 0.0781(7) Uani 1 1 d . . .
F30 F 0.33491(4) 0.03109(12) 0.5225(2) 0.0587(6) Uani 1 1 d . . .
F32 F 0.45129(3) 0.14241(12) 0.6919(2) 0.0538(5) Uani 1 1 d . . .
F33 F 0.48718(3) 0.22213(15) 0.5957(3) 0.0658(6) Uani 1 1 d . . .
F34 F 0.48142(4) 0.33826(14) 0.3536(2) 0.0627(6) Uani 1 1 d . . .
F35 F 0.43870(3) 0.37445(11) 0.2129(2) 0.0504(5) Uani 1 1 d . . .
F36 F 0.40292(3) 0.28895(12) 0.2965(2) 0.0490(5) Uani 1 1 d . . .
N1 N 0.39506(4) 0.35941(16) 0.6679(3) 0.0410(6) Uani 1 1 d . . .
N2 N 0.35575(5) 0.31556(16) 0.5248(3) 0.0421(6) Uani 1 1 d . . .
N3 N 0.37150(5) 0.13565(16) 0.6778(3) 0.0427(6) Uani 1 1 d . . .
N4 N 0.40595(5) 0.17381(15) 0.5380(3) 0.0411(6) Uani 1 1 d . . .
Cu1 Cu 0.382175(7) 0.24622(2) 0.60601(4) 0.03819(11) Uani 1 1 d . . .
O700 O 0.2900(3) 0.3863(12) 0.164(3) 0.254(9) Uani 0.50 1 d PDU A 2
C701 C 0.2725(3) 0.3547(13) 0.056(3) 0.207(8) Uani 0.50 1 d PDU A 2
H70I H 0.2630 0.3123 0.1055 0.248 Uiso 0.50 1 calc PR A 2
H70J H 0.2785 0.3267 -0.0338 0.248 Uiso 0.50 1 calc PR A 2
C702 C 0.2594(3) 0.4347(11) 0.007(2) 0.167(6) Uani 0.50 1 d PDU A 2
H70K H 0.2432 0.4210 -0.0277 0.201 Uiso 0.50 1 calc PR A 2
H70L H 0.2658 0.4646 -0.0796 0.201 Uiso 0.50 1 calc PR A 2
C703 C 0.2620(4) 0.4895(15) 0.154(3) 0.251(10) Uani 0.50 1 d PDU A 2
H70M H 0.2476 0.4920 0.2011 0.301 Uiso 0.50 1 calc PR A 2
H70N H 0.2669 0.5494 0.1323 0.301 Uiso 0.50 1 calc PR A 2
C704 C 0.2807(3) 0.4409(17) 0.262(3) 0.255(10) Uani 0.50 1 d PDU A 2
H70O H 0.2922 0.4820 0.3134 0.307 Uiso 0.50 1 calc PR A 2
H70P H 0.2740 0.4079 0.3444 0.307 Uiso 0.50 1 calc PR A 2
O800 O 0.4926(4) 0.0011(14) 0.388(3) 0.372(12) Uani 0.50 1 d PDU B -1
C801 C 0.5154(4) 0.0368(18) 0.413(3) 0.305(12) Uani 0.50 1 d PDU B -1
H80A H 0.5268 -0.0097 0.4397 0.366 Uiso 0.50 1 calc PR B -1
H80B H 0.5168 0.0806 0.4979 0.366 Uiso 0.50 1 calc PR B -1
C802 C 0.5185(4) 0.0792(18) 0.254(4) 0.280(11) Uani 0.50 1 d PDU B -1
H80C H 0.5228 0.0356 0.1784 0.336 Uiso 0.50 1 calc PR B -1
H80D H 0.5302 0.1257 0.2675 0.336 Uiso 0.50 1 calc PR B -1
C803 C 0.4946(4) 0.1166(14) 0.202(3) 0.276(11) Uani 0.50 1 d PDU B -1
H80E H 0.4897 0.1043 0.0892 0.331 Uiso 0.50 1 calc PR B -1
H80F H 0.4944 0.1803 0.2185 0.331 Uiso 0.50 1 calc PR B -1
C804 C 0.4791(4) 0.0698(14) 0.306(3) 0.312(12) Uani 0.50 1 d PDU B -1
H80G H 0.4738 0.1111 0.3819 0.374 Uiso 0.50 1 calc PR B -1
H80H H 0.4656 0.0452 0.2404 0.374 Uiso 0.50 1 calc PR B -1
O900 O 0.2810(5) 0.4873(17) 0.000(3) 0.374(12) Uani 0.50 1 d PDU C 1
C901 C 0.2728(7) 0.4198(18) -0.095(3) 0.357(14) Uani 0.50 1 d PDU C 1
H90C H 0.2852 0.3836 -0.1258 0.428 Uiso 0.50 1 calc PR C 1
H90D H 0.2631 0.4410 -0.1899 0.428 Uiso 0.50 1 calc PR C 1
C902 C 0.2590(5) 0.371(3) 0.011(3) 0.321(14) Uani 0.50 1 d PDU C 1
H90E H 0.2602 0.3075 -0.0061 0.385 Uiso 0.50 1 calc PR C 1
H90F H 0.2428 0.3880 -0.0095 0.385 Uiso 0.50 1 calc PR C 1
C903 C 0.2688(5) 0.3945(18) 0.179(3) 0.299(13) Uani 0.50 1 d PDU C 1
H90G H 0.2731 0.3421 0.2431 0.359 Uiso 0.50 1 calc PR C 1
H90H H 0.2582 0.4305 0.2312 0.359 Uiso 0.50 1 calc PR C 1
C904 C 0.2901(5) 0.447(2) 0.146(3) 0.304(14) Uani 0.50 1 d PDU C 1
H90A H 0.2946 0.4907 0.2291 0.365 Uiso 0.50 1 calc PR C 1
H90B H 0.3032 0.4088 0.1336 0.365 Uiso 0.50 1 calc PR C 1

loop_
_atom_site_aniso_label
_atom_site_aniso_U_11
_atom_site_aniso_U_22
_atom_site_aniso_U_33
_atom_site_aniso_U_23
_atom_site_aniso_U_13
_atom_site_aniso_U_12
C1 0.0437(19) 0.0278(15) 0.0495(19) 0.0011(14) -0.0040(15) -0.0009(14)
C2 0.047(2) 0.0295(16) 0.067(2) -0.0015(15) -0.0083(17) -0.0018(14)
C3 0.061(2) 0.0275(16) 0.094(3) -0.0025(17) -0.017(2) 0.0004(16)
C4 0.059(3) 0.0338(18) 0.104(3) 0.0022(19) -0.023(2) 0.0057(17)
C5 0.047(2) 0.0371(18) 0.076(2) 0.0007(17) -0.0139(18) -0.0005(15)
C6 0.044(2) 0.0307(16) 0.0518(19) -0.0005(14) -0.0051(16) -0.0002(13)
C7 0.0398(18) 0.0271(14) 0.0387(16) -0.0011(12) -0.0019(14) -0.0004(12)
C8 0.0452(19) 0.0306(15) 0.0411(17) 0.0014(13) 0.0062(15) 0.0001(13)
C9 0.047(2) 0.0418(17) 0.0341(16) 0.0008(13) -0.0028(14) 0.0120(15)
C10 0.0348(18) 0.0483(18) 0.0458(18) -0.0072(15) 0.0021(15) 0.0057(15)
C11 0.0431(19) 0.0366(16) 0.0430(17) -0.0019(14) 0.0097(15) -0.0011(14)
C12 0.048(2) 0.0302(15) 0.0360(16) -0.0018(12) -0.0008(14) 0.0035(13)
C13 0.0398(19) 0.0304(15) 0.0475(19) 0.0011(13) -0.0069(15) -0.0023(13)
C14 0.046(2) 0.0434(19) 0.050(2) -0.0051(15) -0.0009(16) 0.0007(15)
C15 0.041(2) 0.064(2) 0.070(2) 0.0082(19) 0.0032(18) 0.0012(18)
C16 0.048(2) 0.059(2) 0.073(3) 0.006(2) -0.011(2) -0.0165(18)
C17 0.066(3) 0.0439(19) 0.050(2) -0.0028(16) -0.0093(19) -0.0121(18)
C18 0.046(2) 0.0358(16) 0.0494(19) -0.0023(14) -0.0030(16) -0.0002(14)
C19 0.050(2) 0.0331(16) 0.0415(18) 0.0024(13) -0.0068(16) -0.0047(15)
C20 0.062(2) 0.0305(17) 0.059(2) 0.0074(15) -0.0083(18) -0.0076(16)
C21 0.069(3) 0.0286(17) 0.069(2) 0.0012(16) -0.014(2) -0.0046(17)
C22 0.069(3) 0.0317(18) 0.071(2) -0.0066(16) -0.009(2) 0.0081(17)
C23 0.060(2) 0.0328(17) 0.058(2) -0.0027(15) -0.0019(18) 0.0059(15)
C24 0.052(2) 0.0300(15) 0.0419(17) -0.0008(13) -0.0063(15) -0.0010(14)
C25 0.053(2) 0.0319(16) 0.0482(19) 0.0047(14) 0.0032(16) -0.0065(14)
C26 0.059(2) 0.0424(18) 0.051(2) 0.0053(16) 0.0054(18) -0.0084(17)
C27 0.074(3) 0.046(2) 0.057(2) 0.0067(18) 0.019(2) -0.0012(19)
C28 0.059(3) 0.052(2) 0.082(3) 0.014(2) 0.022(2) -0.0017(19)
C29 0.047(2) 0.046(2) 0.083(3) 0.021(2) -0.006(2) -0.0115(17)
C30 0.058(2) 0.0334(17) 0.055(2) 0.0053(15) -0.0041(17) -0.0060(15)
C31 0.046(2) 0.0309(15) 0.0428(18) -0.0028(13) 0.0017(15) 0.0035(14)
C32 0.050(2) 0.0367(17) 0.0393(17) 0.0006(13) 0.0008(15) 0.0055(15)
C33 0.0410(19) 0.050(2) 0.0482(18) -0.0040(15) -0.0023(15) 0.0065(16)
C34 0.042(2) 0.0488(19) 0.0472(19) -0.0072(15) 0.0122(16) -0.0057(15)
C35 0.052(2) 0.0360(16) 0.0383(17) -0.0003(13) 0.0051(15) 0.0033(15)
C36 0.0410(18) 0.0343(16) 0.0412(17) -0.0024(12) -0.0001(14) 0.0045(13)
F8 0.0565(12) 0.0444(11) 0.0571(11) 0.0172(9) 0.0027(10) -0.0032(9)
F9 0.0581(13) 0.0647(12) 0.0423(10) 0.0103(9) -0.0025(9) 0.0197(10)
F10 0.0352(11) 0.0758(14) 0.0637(12) -0.0015(10) -0.0006(9) 0.0061(10)
F11 0.0472(12) 0.0546(12) 0.0698(13) 0.0089(10) 0.0158(10) -0.0033(9)
F12 0.0574(12) 0.0409(10) 0.0427(10) 0.0092(8) -0.0001(9) 0.0016(9)
F14 0.0600(14) 0.0609(13) 0.0638(13) -0.0148(10) 0.0088(10) 0.0048(10)
F15 0.0456(14) 0.113(2) 0.114(2) -0.0022(16) 0.0210(14) -0.0016(13)
F16 0.0583(15) 0.0975(19) 0.109(2) 0.0056(15) -0.0194(14) -0.0367(14)
F17 0.1026(19) 0.0530(13) 0.0665(14) -0.0162(11) -0.0128(13) -0.0236(12)
F18 0.0638(14) 0.0499(11) 0.0652(13) -0.0169(10) 0.0095(11) 0.0022(10)
F26 0.0690(14) 0.0484(12) 0.0552(11) -0.0080(9) 0.0035(10) -0.0104(10)
F27 0.0945(18) 0.0707(14) 0.0701(14) 0.0005(13) 0.0329(13) 0.0059(14)
F28 0.0662(17) 0.0877(18) 0.124(2) 0.0174(16) 0.0328(16) -0.0017(14)
F29 0.0553(14) 0.0529(13) 0.119(2) 0.0111(13) -0.0171(13) -0.0133(11)
F30 0.0660(14) 0.0404(10) 0.0652(13) -0.0067(10) -0.0091(11) -0.0063(9)
F32 0.0574(13) 0.0493(11) 0.0511(11) 0.0105(9) -0.0062(9) 0.0048(9)
F33 0.0420(12) 0.0799(15) 0.0709(14) 0.0074(11) -0.0107(10) 0.0004(10)
F34 0.0511(13) 0.0745(14) 0.0635(13) 0.0011(11) 0.0110(10) -0.0138(11)
F35 0.0617(13) 0.0423(10) 0.0486(10) 0.0074(8) 0.0121(9) 0.0011(9)
F36 0.0438(11) 0.0435(10) 0.0573(11) 0.0104(8) -0.0027(9) 0.0042(8)
N1 0.0404(16) 0.0319(13) 0.0478(15) 0.0019(11) -0.0047(12) 0.0007(11)
N2 0.0424(16) 0.0308(13) 0.0512(16) -0.0021(11) -0.0008(12) -0.0044(11)
N3 0.0490(18) 0.0320(13) 0.0461(15) 0.0005(11) 0.0026(13) -0.0026(12)
N4 0.0465(16) 0.0268(13) 0.0482(15) 0.0033(11) -0.0001(12) -0.0008(11)
Cu1 0.0399(2) 0.02551(17) 0.0477(2) 0.00127(17) 0.00003(15) -0.00189(16)
O700 0.151(12) 0.226(17) 0.36(2) 0.005(14) -0.057(12) 0.021(10)
C701 0.118(13) 0.169(14) 0.33(2) -0.033(14) -0.001(14) 0.013(11)
C702 0.083(9) 0.178(14) 0.244(17) 0.056(12) 0.036(10) -0.019(9)
C703 0.173(17) 0.162(15) 0.41(3) -0.057(16) 0.005(18) 0.001(12)
C704 0.20(2) 0.25(2) 0.30(2) -0.024(15) -0.038(15) -0.066(15)
O800 0.30(2) 0.30(2) 0.50(3) 0.11(2) -0.01(2) -0.034(18)
C801 0.27(2) 0.24(3) 0.41(3) 0.04(2) 0.03(2) 0.004(19)
C802 0.238(17) 0.22(3) 0.37(3) 0.00(2) 0.01(2) 0.02(2)
C803 0.26(2) 0.191(18) 0.38(3) 0.005(17) 0.06(2) 0.07(2)
C804 0.253(17) 0.21(2) 0.47(3) 0.01(2) 0.07(2) 0.04(2)
O900 0.39(3) 0.41(3) 0.29(2) -0.003(18) -0.06(2) 0.00(2)
C901 0.33(3) 0.47(3) 0.254(19) -0.05(2) -0.03(2) 0.01(3)
C902 0.33(3) 0.39(3) 0.23(2) -0.06(2) -0.03(2) 0.04(2)
C903 0.26(3) 0.35(3) 0.236(18) 0.022(17) -0.134(18) 0.09(2)
C904 0.34(3) 0.31(3) 0.24(2) -0.060(19) -0.03(2) 0.06(2)

loop_
_atom_type_symbol
_atom_type_description
_atom_type_scat_dispersion_real
_atom_type_scat_dispersion_imag
_atom_type_scat_source
C C 0.0033 0.0016 'International Tables Vol C Tables 4.2.6.8 and 6.1.1.4'
H H 0.0000 0.0000 'International Tables Vol C Tables 4.2.6.8 and 6.1.1.4'
F F 0.0171 0.0103 'International Tables Vol C Tables 4.2.6.8 and 6.1.1.4'
N N 0.0061 0.0033 'International Tables Vol C Tables 4.2.6.8 and 6.1.1.4'
Cu Cu 0.3201 1.2651 'International Tables Vol C Tables 4.2.6.8 and 6.1.1.4'
O O 0.0106 0.0060 'International Tables Vol C Tables 4.2.6.8 and 6.1.1.4'

loop_
_geom_angle_atom_site_label_1
_geom_angle_atom_site_label_2
_geom_angle_atom_site_label_3
_geom_angle
_geom_angle_site_symmetry_1
_geom_angle_site_symmetry_3
_geom_angle_publ_flag
N1 C1 C2 126.3(3) . . ?
N1 C1 C6 115.2(3) . . ?
C2 C1 C6 118.4(3) . . ?
C3 C2 C1 120.2(3) . . ?
C3 C2 H2 119.9 . . ?
C1 C2 H2 119.9 . . ?
C2 C3 C4 121.0(3) . . ?
C2 C3 H3 119.5 . . ?
C4 C3 H3 119.5 . . ?
C5 C4 C3 120.5(3) . . ?
C5 C4 H4 119.7 . . ?
C3 C4 H4 119.7 . . ?
C4 C5 C6 120.6(3) . . ?
C4 C5 H5 119.7 . . ?
C6 C5 H5 119.7 . . ?
N2 C6 C5 126.1(3) . . ?
N2 C6 C1 114.7(3) . . ?
C5 C6 C1 119.1(3) . . ?
C12 C7 C8 115.3(3) . . ?
C12 C7 N1 125.5(3) . . ?
C8 C7 N1 118.7(3) . . ?
F8 C8 C9 118.6(3) . . ?
F8 C8 C7 119.1(3) . . ?
C9 C8 C7 122.3(3) . . ?
F9 C9 C10 119.9(3) . . ?
F9 C9 C8 120.0(3) . . ?
C10 C9 C8 120.1(3) . . ?
F10 C10 C9 119.9(3) . . ?
F10 C10 C11 120.7(3) . . ?
C9 C10 C11 119.3(3) . . ?
F11 C11 C12 120.1(3) . . ?
F11 C11 C10 119.8(3) . . ?
C12 C11 C10 120.1(3) . . ?
F12 C12 C11 117.6(3) . . ?
F12 C12 C7 119.6(3) . . ?
C11 C12 C7 122.8(3) . . ?
C18 C13 C14 115.8(3) . . ?
C18 C13 N2 119.4(3) . . ?
C14 C13 N2 124.4(3) . . ?
F14 C14 C15 118.1(3) . . ?
F14 C14 C13 119.3(3) . . ?
C15 C14 C13 122.6(3) . . ?
F15 C15 C14 119.9(4) . . ?
F15 C15 C16 120.4(4) . . ?
C14 C15 C16 119.6(4) . . ?
F16 C16 C17 120.6(4) . . ?
F16 C16 C15 119.8(4) . . ?
C17 C16 C15 119.5(3) . . ?
F17 C17 C16 119.9(3) . . ?
F17 C17 C18 119.3(4) . . ?
C16 C17 C18 120.8(3) . . ?
F18 C18 C17 118.7(3) . . ?
F18 C18 C13 119.8(3) . . ?
C17 C18 C13 121.6(3) . . ?
N3 C19 C20 126.6(3) . . ?
N3 C19 C24 114.5(3) . . ?
C20 C19 C24 118.8(3) . . ?
C21 C20 C19 119.8(4) . . ?
C21 C20 H20 120.1 . . ?
C19 C20 H20 120.1 . . ?
C20 C21 C22 121.3(3) . . ?
C20 C21 H21 119.3 . . ?
C22 C21 H21 119.3 . . ?
C23 C22 C21 121.5(4) . . ?
C23 C22 H22 119.2 . . ?
C21 C22 H22 119.2 . . ?
C22 C23 C24 119.3(4) . . ?
C22 C23 H23 120.4 . . ?
C24 C23 H23 120.4 . . ?
N4 C24 C23 126.1(3) . . ?
N4 C24 C19 114.5(3) . . ?
C23 C24 C19 119.2(3) . . ?
C30 C25 N3 126.5(3) . . ?
C30 C25 C26 115.0(3) . . ?
N3 C25 C26 117.8(3) . . ?
F26 C26 C27 118.3(3) . . ?
F26 C26 C25 118.7(3) . . ?
C27 C26 C25 123.0(3) . . ?
F27 C27 C28 120.5(4) . . ?
F27 C27 C26 119.5(4) . . ?
C28 C27 C26 120.0(4) . . ?
F28 C28 C27 120.5(4) . . ?
F28 C28 C29 119.6(4) . . ?
C27 C28 C29 119.8(4) . . ?
F29 C29 C30 119.4(4) . . ?
F29 C29 C28 120.6(4) . . ?
C30 C29 C28 119.9(4) . . ?
F30 C30 C29 118.4(3) . . ?
F30 C30 C25 119.0(3) . . ?
C29 C30 C25 122.4(4) . . ?
C32 C31 N4 126.1(3) . . ?
C32 C31 C36 114.7(3) . . ?
N4 C31 C36 118.6(3) . . ?
F32 C32 C33 118.1(3) . . ?
F32 C32 C31 119.2(3) . . ?
C33 C32 C31 122.7(3) . . ?
F33 C33 C32 120.0(3) . . ?
F33 C33 C34 119.7(3) . . ?
C32 C33 C34 120.3(3) . . ?
F34 C34 C35 120.6(3) . . ?
F34 C34 C33 120.6(3) . . ?
C35 C34 C33 118.8(3) . . ?
F35 C35 C36 119.9(3) . . ?
F35 C35 C34 119.7(3) . . ?
C36 C35 C34 120.3(3) . . ?
F36 C36 C35 118.4(3) . . ?
F36 C36 C31 118.4(3) . . ?
C35 C36 C31 123.2(3) . . ?
C1 N1 C7 121.3(2) . . ?
C1 N1 Cu1 113.4(2) . . ?
C7 N1 Cu1 123.74(19) . . ?
C6 N2 C13 120.3(3) . . ?
C6 N2 Cu1 113.7(2) . . ?
C13 N2 Cu1 125.00(19) . . ?
C19 N3 C25 122.6(3) . . ?
C19 N3 Cu1 113.9(2) . . ?
C25 N3 Cu1 121.3(2) . . ?
C24 N4 C31 121.8(3) . . ?
C24 N4 Cu1 113.9(2) . . ?
C31 N4 Cu1 123.05(19) . . ?
N3 Cu1 N4 82.65(11) . . ?
N3 Cu1 N1 145.92(11) . . ?
N4 Cu1 N1 108.70(11) . . ?
N3 Cu1 N2 108.25(11) . . ?
N4 Cu1 N2 141.84(11) . . ?
N1 Cu1 N2 82.95(10) . . ?
C704 O700 C701 107.4(18) . . ?
O700 C701 C702 102.7(15) . . ?
O700 C701 H70I 111.2 . . ?
C702 C701 H70I 111.2 . . ?
O700 C701 H70J 111.2 . . ?
C702 C701 H70J 111.2 . . ?
H70I C701 H70J 109.1 . . ?
C701 C702 C703 103.1(15) . . ?
C701 C702 H70K 111.1 . . ?
C703 C702 H70K 111.1 . . ?
C701 C702 H70L 111.1 . . ?
C703 C702 H70L 111.1 . . ?
H70K C702 H70L 109.1 . . ?
C702 C703 C704 102.9(13) . . ?
C702 C703 H70M 111.2 . . ?
C704 C703 H70M 111.2 . . ?
C702 C703 H70N 111.2 . . ?
C704 C703 H70N 111.2 . . ?
H70M C703 H70N 109.1 . . ?
O700 C704 C703 104.2(16) . . ?
O700 C704 H70O 110.9 . . ?
C703 C704 H70O 110.9 . . ?
O700 C704 H70P 110.9 . . ?
C703 C704 H70P 110.9 . . ?
H70O C704 H70P 108.9 . . ?
C801 O800 C804 103.9(15) . . ?
O800 C801 C802 104.1(13) . . ?
O800 C801 H80A 110.9 . . ?
C802 C801 H80A 110.9 . . ?
O800 C801 H80B 110.9 . . ?
C802 C801 H80B 110.9 . . ?
H80A C801 H80B 109.0 . . ?
C801 C802 C803 102.0(11) . . ?
C801 C802 H80C 111.4 . . ?
C803 C802 H80C 111.4 . . ?
C801 C802 H80D 111.4 . . ?
C803 C802 H80D 111.4 . . ?
H80C C802 H80D 109.2 . . ?
C802 C803 C804 104.5(10) . . ?
C802 C803 H80E 110.9 . . ?
C804 C803 H80E 110.9 . . ?
C802 C803 H80F 110.9 . . ?
C804 C803 H80F 110.9 . . ?
H80E C803 H80F 108.9 . . ?
O800 C804 C803 106.8(11) . . ?
O800 C804 H80G 110.4 . . ?
C803 C804 H80G 110.4 . . ?
O800 C804 H80H 110.4 . . ?
C803 C804 H80H 110.4 . . ?
H80G C804 H80H 108.6 . . ?
C901 O900 C904 105(2) . . ?
O900 C901 C902 102(2) . . ?
O900 C901 H90C 111.5 . . ?
C902 C901 H90C 111.5 . . ?
O900 C901 H90D 111.5 . . ?
C902 C901 H90D 111.5 . . ?
H90C C901 H90D 109.3 . . ?
C901 C902 C903 106.3(17) . . ?
C901 C902 H90E 110.5 . . ?
C903 C902 H90E 110.5 . . ?
C901 C902 H90F 110.5 . . ?
C903 C902 H90F 110.5 . . ?
H90E C902 H90F 108.7 . . ?
C902 C903 C904 99.9(16) . . ?
C902 C903 H90G 111.8 . . ?
C904 C903 H90G 111.8 . . ?
C902 C903 H90H 111.8 . . ?
C904 C903 H90H 111.8 . . ?
H90G C903 H90H 109.5 . . ?
O900 C904 C903 99.3(18) . . ?
O900 C904 H90A 111.9 . . ?
C903 C904 H90A 111.9 . . ?
O900 C904 H90B 111.9 . . ?
C903 C904 H90B 111.9 . . ?
H90A C904 H90B 109.6 . . ?

loop_
_geom_bond_atom_site_label_1
_geom_bond_atom_site_label_2
_geom_bond_distance
_geom_bond_site_symmetry_2
_geom_bond_publ_flag
C1 N1 1.351(4) . ?
C1 C2 1.428(4) . ?
C1 C6 1.437(4) . ?
C2 C3 1.355(5) . ?
C2 H2 0.9500 . ?
C3 C4 1.415(5) . ?
C3 H3 0.9500 . ?
C4 C5 1.355(5) . ?
C4 H4 0.9500 . ?
C5 C6 1.412(5) . ?
C5 H5 0.9500 . ?
C6 N2 1.351(4) . ?
C7 C12 1.392(4) . ?
C7 C8 1.402(4) . ?
C7 N1 1.406(4) . ?
C8 F8 1.341(4) . ?
C8 C9 1.374(5) . ?
C9 F9 1.343(3) . ?
C9 C10 1.373(5) . ?
C10 F10 1.337(4) . ?
C10 C11 1.377(4) . ?
C11 F11 1.342(4) . ?
C11 C12 1.366(4) . ?
C12 F12 1.351(3) . ?
C13 C18 1.388(5) . ?
C13 C14 1.395(5) . ?
C13 N2 1.406(4) . ?
C14 F14 1.348(4) . ?
C14 C15 1.372(5) . ?
C15 F15 1.335(5) . ?
C15 C16 1.376(6) . ?
C16 F16 1.337(4) . ?
C16 C17 1.355(6) . ?
C17 F17 1.349(4) . ?
C17 C18 1.383(5) . ?
C18 F18 1.337(4) . ?
C19 N3 1.356(4) . ?
C19 C20 1.429(4) . ?
C19 C24 1.432(5) . ?
C20 C21 1.347(5) . ?
C20 H20 0.9500 . ?
C21 C22 1.402(6) . ?
C21 H21 0.9500 . ?
C22 C23 1.362(5) . ?
C22 H22 0.9500 . ?
C23 C24 1.420(5) . ?
C23 H23 0.9500 . ?
C24 N4 1.360(4) . ?
C25 C30 1.394(5) . ?
C25 N3 1.395(4) . ?
C25 C26 1.404(5) . ?
C26 F26 1.348(4) . ?
C26 C27 1.368(5) . ?
C27 F27 1.344(4) . ?
C27 C28 1.358(6) . ?
C28 F28 1.336(5) . ?
C28 C29 1.380(6) . ?
C29 F29 1.345(4) . ?
C29 C30 1.375(5) . ?
C30 F30 1.356(4) . ?
C31 C32 1.394(4) . ?
C31 N4 1.396(4) . ?
C31 C36 1.402(4) . ?
C32 F32 1.352(3) . ?
C32 C33 1.367(5) . ?
C33 F33 1.340(4) . ?
C33 C34 1.383(5) . ?
C34 F34 1.335(4) . ?
C34 C35 1.370(5) . ?
C35 F35 1.345(3) . ?
C35 C36 1.356(5) . ?
C36 F36 1.349(3) . ?
N1 Cu1 1.946(2) . ?
N2 Cu1 1.947(3) . ?
N3 Cu1 1.941(3) . ?
N4 Cu1 1.942(3) . ?
O700 C704 1.356(17) . ?
O700 C701 1.389(16) . ?
C701 C702 1.487(16) . ?
C701 H70I 0.9900 . ?
C701 H70J 0.9900 . ?
C702 C703 1.511(15) . ?
C702 H70K 0.9900 . ?
C702 H70L 0.9900 . ?
C703 C704 1.542(18) . ?
C703 H70M 0.9900 . ?
C703 H70N 0.9900 . ?
C704 H70O 0.9900 . ?
C704 H70P 0.9900 . ?
O800 C801 1.4496(11) . ?
O800 C804 1.4496(11) . ?
C801 C802 1.5398(11) . ?
C801 H80A 0.9900 . ?
C801 H80B 0.9900 . ?
C802 C803 1.5399(11) . ?
C802 H80C 0.9900 . ?
C802 H80D 0.9900 . ?
C803 C804 1.5400(11) . ?
C803 H80E 0.9900 . ?
C803 H80F 0.9900 . ?
C804 H80G 0.9900 . ?
C804 H80H 0.9900 . ?
O900 C901 1.370(18) . ?
O900 C904 1.436(19) . ?
C901 C902 1.498(18) . ?
C901 H90C 0.9900 . ?
C901 H90D 0.9900 . ?
C902 C903 1.527(17) . ?
C902 H90E 0.9900 . ?
C902 H90F 0.9900 . ?
C903 C904 1.552(18) . ?
C903 H90G 0.9900 . ?
C903 H90H 0.9900 . ?
C904 H90A 0.9900 . ?
C904 H90B 0.9900 . ?

loop_
_geom_torsion_atom_site_label_1
_geom_torsion_atom_site_label_2
_geom_torsion_atom_site_label_3
_geom_torsion_atom_site_label_4
_geom_torsion
_geom_torsion_site_symmetry_1
_geom_torsion_site_symmetry_2
_geom_torsion_site_symmetry_3
_geom_torsion_site_symmetry_4
_geom_torsion_publ_flag
N1 C1 C2 C3 -178.7(4) . . . . ?
C6 C1 C2 C3 -2.2(6) . . . . ?
C1 C2 C3 C4 -2.1(7) . . . . ?
C2 C3 C4 C5 4.8(7) . . . . ?
C3 C4 C5 C6 -3.0(7) . . . . ?
C4 C5 C6 N2 -176.9(4) . . . . ?
C4 C5 C6 C1 -1.3(6) . . . . ?
N1 C1 C6 N2 -3.1(5) . . . . ?
C2 C1 C6 N2 180.0(3) . . . . ?
N1 C1 C6 C5 -179.3(3) . . . . ?
C2 C1 C6 C5 3.9(5) . . . . ?
C12 C7 C8 F8 -177.7(3) . . . . ?
N1 C7 C8 F8 -4.2(4) . . . . ?
C12 C7 C8 C9 1.4(4) . . . . ?
N1 C7 C8 C9 174.9(3) . . . . ?
F8 C8 C9 F9 1.6(4) . . . . ?
C7 C8 C9 F9 -177.6(3) . . . . ?
F8 C8 C9 C10 -179.0(3) . . . . ?
C7 C8 C9 C10 1.9(5) . . . . ?
F9 C9 C10 F10 -3.3(5) . . . . ?
C8 C9 C10 F10 177.2(3) . . . . ?
F9 C9 C10 C11 176.7(3) . . . . ?
C8 C9 C10 C11 -2.7(5) . . . . ?
F10 C10 C11 F11 3.7(5) . . . . ?
C9 C10 C11 F11 -176.3(3) . . . . ?
F10 C10 C11 C12 -179.8(3) . . . . ?
C9 C10 C11 C12 0.1(5) . . . . ?
F11 C11 C12 F12 2.3(4) . . . . ?
C10 C11 C12 F12 -174.2(3) . . . . ?
F11 C11 C12 C7 179.9(3) . . . . ?
C10 C11 C12 C7 3.4(5) . . . . ?
C8 C7 C12 F12 173.5(3) . . . . ?
N1 C7 C12 F12 0.5(4) . . . . ?
C8 C7 C12 C11 -4.1(4) . . . . ?
N1 C7 C12 C11 -177.0(3) . . . . ?
C18 C13 C14 F14 174.7(3) . . . . ?
N2 C13 C14 F14 1.0(5) . . . . ?
C18 C13 C14 C15 -3.2(5) . . . . ?
N2 C13 C14 C15 -176.9(3) . . . . ?
F14 C14 C15 F15 1.9(5) . . . . ?
C13 C14 C15 F15 179.9(3) . . . . ?
F14 C14 C15 C16 -175.8(3) . . . . ?
C13 C14 C15 C16 2.1(5) . . . . ?
F15 C15 C16 F16 0.9(6) . . . . ?
C14 C15 C16 F16 178.6(3) . . . . ?
F15 C15 C16 C17 -177.4(4) . . . . ?
C14 C15 C16 C17 0.3(6) . . . . ?
F16 C16 C17 F17 -1.6(6) . . . . ?
C15 C16 C17 F17 176.7(3) . . . . ?
F16 C16 C17 C18 -179.8(3) . . . . ?
C15 C16 C17 C18 -1.5(6) . . . . ?
F17 C17 C18 F18 1.5(5) . . . . ?
C16 C17 C18 F18 179.7(3) . . . . ?
F17 C17 C18 C13 -177.9(3) . . . . ?
C16 C17 C18 C13 0.3(5) . . . . ?
C14 C13 C18 F18 -177.5(3) . . . . ?
N2 C13 C18 F18 -3.4(5) . . . . ?
C14 C13 C18 C17 2.0(5) . . . . ?
N2 C13 C18 C17 176.0(3) . . . . ?
N3 C19 C20 C21 -176.3(3) . . . . ?
C24 C19 C20 C21 0.1(5) . . . . ?
C19 C20 C21 C22 -1.0(5) . . . . ?
C20 C21 C22 C23 1.8(6) . . . . ?
C21 C22 C23 C24 -1.6(5) . . . . ?
C22 C23 C24 N4 -173.5(3) . . . . ?
C22 C23 C24 C19 0.7(5) . . . . ?
N3 C19 C24 N4 -8.2(4) . . . . ?
C20 C19 C24 N4 174.9(3) . . . . ?
N3 C19 C24 C23 176.9(3) . . . . ?
C20 C19 C24 C23 0.1(4) . . . . ?
C30 C25 C26 F26 -177.3(3) . . . . ?
N3 C25 C26 F26 -6.4(4) . . . . ?
C30 C25 C26 C27 0.1(5) . . . . ?
N3 C25 C26 C27 171.0(3) . . . . ?
F26 C26 C27 F27 0.9(5) . . . . ?
C25 C26 C27 F27 -176.5(3) . . . . ?
F26 C26 C27 C28 178.8(3) . . . . ?
C25 C26 C27 C28 1.4(6) . . . . ?
F27 C27 C28 F28 -1.5(6) . . . . ?
C26 C27 C28 F28 -179.3(3) . . . . ?
F27 C27 C28 C29 176.0(3) . . . . ?
C26 C27 C28 C29 -1.8(6) . . . . ?
F28 C28 C29 F29 2.7(5) . . . . ?
C27 C28 C29 F29 -174.9(3) . . . . ?
F28 C28 C29 C30 178.3(3) . . . . ?
C27 C28 C29 C30 0.8(6) . . . . ?
F29 C29 C30 F30 1.2(5) . . . . ?
C28 C29 C30 F30 -174.4(3) . . . . ?
F29 C29 C30 C25 176.4(3) . . . . ?
C28 C29 C30 C25 0.7(5) . . . . ?
N3 C25 C30 F30 4.0(5) . . . . ?
C26 C25 C30 F30 174.0(3) . . . . ?
N3 C25 C30 C29 -171.2(3) . . . . ?
C26 C25 C30 C29 -1.1(5) . . . . ?
N4 C31 C32 F32 3.4(5) . . . . ?
C36 C31 C32 F32 174.1(3) . . . . ?
N4 C31 C32 C33 -173.9(3) . . . . ?
C36 C31 C32 C33 -3.3(5) . . . . ?
F32 C32 C33 F33 2.8(5) . . . . ?
C31 C32 C33 F33 -179.9(3) . . . . ?
F32 C32 C33 C34 -174.9(3) . . . . ?
C31 C32 C33 C34 2.5(5) . . . . ?
F33 C33 C34 F34 1.8(5) . . . . ?
C32 C33 C34 F34 179.5(3) . . . . ?
F33 C33 C34 C35 -177.7(3) . . . . ?
C32 C33 C34 C35 0.0(5) . . . . ?
F34 C34 C35 F35 -3.0(5) . . . . ?
C33 C34 C35 F35 176.5(3) . . . . ?
F34 C34 C35 C36 179.2(3) . . . . ?
C33 C34 C35 C36 -1.3(5) . . . . ?
F35 C35 C36 F36 1.3(4) . . . . ?
C34 C35 C36 F36 179.2(3) . . . . ?
F35 C35 C36 C31 -177.5(3) . . . . ?
C34 C35 C36 C31 0.3(5) . . . . ?
C32 C31 C36 F36 -176.9(3) . . . . ?
N4 C31 C36 F36 -5.6(4) . . . . ?
C32 C31 C36 C35 1.9(4) . . . . ?
N4 C31 C36 C35 173.3(3) . . . . ?
C2 C1 N1 C7 -13.5(5) . . . . ?
C6 C1 N1 C7 169.9(3) . . . . ?
C2 C1 N1 Cu1 -179.7(3) . . . . ?
C6 C1 N1 Cu1 3.7(4) . . . . ?
C12 C7 N1 C1 -46.7(5) . . . . ?
C8 C7 N1 C1 140.6(3) . . . . ?
C12 C7 N1 Cu1 118.0(3) . . . . ?
C8 C7 N1 Cu1 -54.7(4) . . . . ?
C5 C6 N2 C13 -14.2(5) . . . . ?
C1 C6 N2 C13 170.0(3) . . . . ?
C5 C6 N2 Cu1 176.8(3) . . . . ?
C1 C6 N2 Cu1 1.0(4) . . . . ?
C18 C13 N2 C6 135.8(3) . . . . ?
C14 C13 N2 C6 -50.7(4) . . . . ?
C18 C13 N2 Cu1 -56.6(4) . . . . ?
C14 C13 N2 Cu1 117.0(3) . . . . ?
C20 C19 N3 C25 -12.2(5) . . . . ?
C24 C19 N3 C25 171.3(3) . . . . ?
C20 C19 N3 Cu1 -175.6(3) . . . . ?
C24 C19 N3 Cu1 7.8(3) . . . . ?
C30 C25 N3 C19 -49.0(5) . . . . ?
C26 C25 N3 C19 141.2(3) . . . . ?
C30 C25 N3 Cu1 113.2(3) . . . . ?
C26 C25 N3 Cu1 -56.5(4) . . . . ?
C23 C24 N4 C31 -13.7(5) . . . . ?
C19 C24 N4 C31 171.9(3) . . . . ?
C23 C24 N4 Cu1 179.1(3) . . . . ?
C19 C24 N4 Cu1 4.7(3) . . . . ?
C32 C31 N4 C24 -50.4(4) . . . . ?
C36 C31 N4 C24 139.3(3) . . . . ?
C32 C31 N4 Cu1 115.6(3) . . . . ?
C36 C31 N4 Cu1 -54.7(4) . . . . ?
C19 N3 Cu1 N4 -4.2(2) . . . . ?
C25 N3 Cu1 N4 -167.9(2) . . . . ?
C19 N3 Cu1 N1 -116.9(2) . . . . ?
C25 N3 Cu1 N1 79.4(3) . . . . ?
C19 N3 Cu1 N2 138.2(2) . . . . ?
C25 N3 Cu1 N2 -25.5(3) . . . . ?
C24 N4 Cu1 N3 -0.4(2) . . . . ?
C31 N4 Cu1 N3 -167.4(2) . . . . ?
C24 N4 Cu1 N1 146.5(2) . . . . ?
C31 N4 Cu1 N1 -20.5(3) . . . . ?
C24 N4 Cu1 N2 -110.7(2) . . . . ?
C31 N4 Cu1 N2 82.3(3) . . . . ?
C1 N1 Cu1 N3 -114.8(3) . . . . ?
C7 N1 Cu1 N3 79.4(3) . . . . ?
C1 N1 Cu1 N4 140.2(2) . . . . ?
C7 N1 Cu1 N4 -25.6(3) . . . . ?
C1 N1 Cu1 N2 -2.5(2) . . . . ?
C7 N1 Cu1 N2 -168.3(3) . . . . ?
C6 N2 Cu1 N3 147.7(2) . . . . ?
C13 N2 Cu1 N3 -20.7(3) . . . . ?
C6 N2 Cu1 N4 -110.7(3) . . . . ?
C13 N2 Cu1 N4 81.0(3) . . . . ?
C6 N2 Cu1 N1 0.7(2) . . . . ?
C13 N2 Cu1 N1 -167.6(3) . . . . ?
C704 O700 C701 C702 46(3) . . . . ?
O700 C701 C702 C703 -33(2) . . . . ?
C701 C702 C703 C704 11(2) . . . . ?
C701 O700 C704 C703 -39(3) . . . . ?
C702 C703 C704 O700 15(3) . . . . ?
C804 O800 C801 C802 -44(3) . . . . ?
O800 C801 C802 C803 37(3) . . . . ?
C801 C802 C803 C804 -16(3) . . . . ?
C801 O800 C804 C803 33(3) . . . . ?
C802 C803 C804 O800 -10(3) . . . . ?
C904 O900 C901 C902 49(4) . . . . ?
O900 C901 C902 C903 -24(4) . . . . ?
C901 C902 C903 C904 -7(3) . . . . ?
C901 O900 C904 C903 -54(3) . . . . ?
C902 C903 C904 O900 34(3) . . . . ?
